data_7115702
loop_
_publ_author_name
'Xianyu Meng'
'Peiqiu Liao'
'Jianquan Liu'
'Xihe Bi'

_publ_section_title
;
 Silver-catalyzed cyclization of 2-pyridyl alkynyl carbinols with
 isocyanides: divergent synthesis of indolizines and pyrroles
;
_journal_name_full Chem.Commun.
_journal_page_first 11837
_journal_paper_doi 10.1039/C4cc04905E
_journal_volume 50
_journal_year 2014
_chemical_formula_sum 'C23 H19 N3 O5 S'
_chemical_formula_weight 449.48
_chemical_name_systematic
; 
 ? 
;
_space_group_IT_number 2
_symmetry_space_group_name_Hall '-P 1'
_symmetry_space_group_name_H-M 'P -1'
_atom_sites_solution_hydrogens geom
_atom_sites_solution_primary direct
_atom_sites_solution_secondary difmap
_audit_creation_method SHELXL-97
_cell_angle_alpha 100.9740(10)
_cell_angle_beta 95.5290(10)
_cell_angle_gamma 99.6870(10)
_cell_formula_units_Z 2
_cell_length_a 8.6842(6)
_cell_length_b 10.9725(8)
_cell_length_c 11.2956(8)
_cell_measurement_temperature 293(2)
_cell_volume 1032.37(13)
_computing_structure_refinement 'SHELXL-97 (Sheldrick, 1997)'
_computing_structure_solution 'SHELXS-97 (Sheldrick, 1990)'
_diffrn_ambient_temperature 293(2)
_diffrn_measured_fraction_theta_full 0.974
_diffrn_measured_fraction_theta_max 0.974
_diffrn_radiation_monochromator graphite
_diffrn_radiation_source 'fine-focus sealed tube'
_diffrn_radiation_type MoK\a
_diffrn_radiation_wavelength 0.71073
_diffrn_reflns_av_R_equivalents 0.0147
_diffrn_reflns_av_sigmaI/netI 0.0344
_diffrn_reflns_limit_h_max 9
_diffrn_reflns_limit_h_min -10
_diffrn_reflns_limit_k_max 13
_diffrn_reflns_limit_k_min -13
_diffrn_reflns_limit_l_max 13
_diffrn_reflns_limit_l_min -13
_diffrn_reflns_number 5599
_diffrn_reflns_theta_full 26.05
_diffrn_reflns_theta_max 26.05
_diffrn_reflns_theta_min 1.85
_exptl_absorpt_coefficient_mu 0.751
_exptl_crystal_density_diffrn 1.570
_exptl_crystal_density_method 'not measured'
_exptl_crystal_F_000 494
_refine_diff_density_max 0.957
_refine_diff_density_min -0.788
_refine_diff_density_rms 0.132
_refine_ls_extinction_method none
_refine_ls_goodness_of_fit_ref 2.124
_refine_ls_hydrogen_treatment mixed
_refine_ls_matrix_type full
_refine_ls_number_parameters 129
_refine_ls_number_reflns 3987
_refine_ls_number_restraints 0
_refine_ls_restrained_S_all 2.124
_refine_ls_R_factor_all 0.1095
_refine_ls_R_factor_gt 0.0962
_refine_ls_shift/su_max 0.037
_refine_ls_shift/su_mean 0.009
_refine_ls_structure_factor_coef Fsqd
_refine_ls_weighting_details 'calc w=1/[\s^2^(Fo^2^)+(0.1000P)^2^+0.0000P] where P=(Fo^2^+2Fc^2^)/3'
_refine_ls_weighting_scheme calc
_refine_ls_wR_factor_gt 0.2771
_refine_ls_wR_factor_ref 0.3010
_reflns_number_gt 3330
_reflns_number_total 3987
_reflns_threshold_expression >2sigma(I)
_cod_data_source_file c4cc04905e2.cif
_cod_data_source_block meng3
_cod_database_code 7115702

loop_
_symmetry_equiv_pos_as_xyz
'x, y, z'
'-x, -y, -z'

loop_
_atom_site_label
_atom_site_type_symbol
_atom_site_fract_x
_atom_site_fract_y
_atom_site_fract_z
_atom_site_U_iso_or_equiv
_atom_site_adp_type
_atom_site_occupancy
_atom_site_symmetry_multiplicity
_atom_site_calc_flag
S1 S 0.23748(12) 0.68197(9) 0.53655(9) 0.0279(4) Uiso 1 1 d
O1 O 0.4702(4) 0.5047(3) 0.6728(3) 0.0341(8) Uiso 1 1 d
O2 O 0.2475(4) 0.7152(3) 0.6672(3) 0.0366(8) Uiso 1 1 d
O3 O 0.1021(4) 0.7039(3) 0.4642(3) 0.0383(8) Uiso 1 1 d
N1 N 0.3950(4) 0.3658(3) 0.8620(3) 0.0253(8) Uiso 1 1 d
C5 C 0.2865(5) 0.3862(4) 0.7720(4) 0.0275(9) Uiso 1 1 d
N3 N 0.0891(5) 0.3149(4) 1.1618(4) 0.0374(9) Uiso 1 1 d
N2 N 0.2156(4) 0.4488(3) 0.5873(3) 0.0302(8) Uiso 1 1 d
O4 O 0.1132(4) 0.4239(3) 1.1490(3) 0.0517(10) Uiso 1 1 d
C9 C 0.1372(5) 0.3367(4) 0.7950(4) 0.0299(10) Uiso 1 1 d
C10 C -0.0083(5) 0.2173(4) 1.0619(4) 0.0299(10) Uiso 1 1 d
C11 C 0.4068(5) 0.7645(4) 0.4918(4) 0.0281(9) Uiso 1 1 d
C12 C 0.0166(5) 0.2113(4) 0.9421(4) 0.0297(10) Uiso 1 1 d
O5 O 0.1371(5) 0.2815(4) 1.2533(4) 0.0551(10) Uiso 1 1 d
C14 C 0.3128(5) 0.3039(4) 0.9414(4) 0.0264(9) Uiso 1 1 d
C15 C 0.3350(5) 0.4515(4) 0.6755(4) 0.0263(9) Uiso 1 1 d
C16 C 0.1501(5) 0.2851(4) 0.8986(4) 0.0266(9) Uiso 1 1 d
C17 C 0.2488(5) 0.5143(4) 0.4913(4) 0.0300(10) Uiso 1 1 d
C18 C 0.5574(5) 0.3963(4) 0.8801(4) 0.0303(10) Uiso 1 1 d
C19 C 0.3991(5) 0.2733(4) 1.0400(4) 0.0305(10) Uiso 1 1 d
C20 C 0.5591(5) 0.3045(4) 1.0573(4) 0.0337(10) Uiso 1 1 d
C21 C 0.6399(5) 0.3666(4) 0.9745(4) 0.0326(10) Uiso 1 1 d
C22 C 0.6739(6) 0.8918(4) 0.4197(4) 0.0390(11) Uiso 1 1 d
C23 C 0.5532(6) 0.7760(4) 0.5607(4) 0.0373(11) Uiso 1 1 d
C24 C -0.0923(5) 0.1214(4) 0.8561(4) 0.0331(10) Uiso 1 1 d
C25 C 0.3924(6) 0.8141(4) 0.3882(4) 0.0356(10) Uiso 1 1 d
C26 C -0.2162(6) 0.0434(4) 0.8877(4) 0.0353(10) Uiso 1 1 d
C27 C -0.1291(5) 0.1374(4) 1.0989(4) 0.0347(10) Uiso 1 1 d
C28 C -0.2342(6) 0.0494(4) 1.0108(4) 0.0375(11) Uiso 1 1 d
C29 C 0.6852(6) 0.8397(5) 0.5244(5) 0.0422(12) Uiso 1 1 d
C30 C 0.5278(6) 0.8779(5) 0.3525(5) 0.0434(12) Uiso 1 1 d
C31 C 0.8221(7) 0.9582(6) 0.3794(6) 0.0575(15) Uiso 1 1 d

loop_
_atom_type_symbol
_atom_type_description
_atom_type_scat_dispersion_real
_atom_type_scat_dispersion_imag
_atom_type_scat_source
C C 0.0033 0.0016 'International Tables Vol C Tables 4.2.6.8 and 6.1.1.4'
H H 0.0000 0.0000 'International Tables Vol C Tables 4.2.6.8 and 6.1.1.4'
N N 0.0061 0.0033 'International Tables Vol C Tables 4.2.6.8 and 6.1.1.4'
O O 0.0106 0.0060 'International Tables Vol C Tables 4.2.6.8 and 6.1.1.4'
S S 0.1246 0.1234 'International Tables Vol C Tables 4.2.6.8 and 6.1.1.4'

loop_
_geom_angle_atom_site_label_1
_geom_angle_atom_site_label_2
_geom_angle_atom_site_label_3
_geom_angle
O2 S1 O3 118.30(19)
O2 S1 C11 108.73(19)
O3 S1 C11 107.24(19)
O2 S1 C17 108.78(19)
O3 S1 C17 108.03(19)
C11 S1 C17 105.0(2)
C18 N1 C5 130.5(4)
C18 N1 C14 120.7(3)
C5 N1 C14 108.8(3)
C9 C5 N1 107.4(4)
C9 C5 C15 130.3(4)
N1 C5 C15 122.3(4)
O4 N3 O5 124.0(4)
O4 N3 C10 118.1(4)
O5 N3 C10 117.8(4)
C15 N2 C17 118.6(4)
C5 C9 C16 109.4(4)
C12 C10 C27 124.0(4)
C12 C10 N3 121.5(4)
C27 C10 N3 114.5(4)
C25 C11 C23 121.6(4)
C25 C11 S1 119.4(3)
C23 C11 S1 119.0(3)
C10 C12 C24 115.5(4)
C10 C12 C16 126.3(4)
C24 C12 C16 118.1(4)
N1 C14 C19 118.8(4)
N1 C14 C16 107.3(3)
C19 C14 C16 133.9(4)
O1 C15 N2 121.7(4)
O1 C15 C5 124.2(4)
N2 C15 C5 114.1(4)
C9 C16 C14 107.1(4)
C9 C16 C12 124.4(4)
C14 C16 C12 128.1(4)
N2 C17 S1 111.1(3)
C21 C18 N1 120.4(4)
C20 C19 C14 119.9(4)
C19 C20 C21 120.1(4)
C18 C21 C20 120.0(4)
C30 C22 C29 119.2(5)
C30 C22 C31 120.8(5)
C29 C22 C31 120.0(4)
C29 C23 C11 118.6(4)
C26 C24 C12 122.7(4)
C11 C25 C30 119.0(4)
C24 C26 C28 120.1(4)
C28 C27 C10 118.7(4)
C27 C28 C26 119.0(4)
C23 C29 C22 121.0(4)
C22 C30 C25 120.6(5)

loop_
_geom_bond_atom_site_label_1
_geom_bond_atom_site_label_2
_geom_bond_distance
S1 O2 1.442(3)
S1 O3 1.447(3)
S1 C11 1.763(4)
S1 C17 1.836(4)
O1 C15 1.226(5)
N1 C18 1.379(5)
N1 C5 1.395(5)
N1 C14 1.403(5)
C5 C9 1.388(6)
C5 C15 1.470(6)
N3 O4 1.217(5)
N3 O5 1.221(5)
N3 C10 1.479(6)
N2 C15 1.360(5)
N2 C17 1.436(6)
C9 C16 1.396(6)
C10 C12 1.381(6)
C10 C27 1.400(6)
C11 C25 1.385(6)
C11 C23 1.398(6)
C12 C24 1.398(6)
C12 C16 1.479(6)
C14 C19 1.408(6)
C14 C16 1.416(6)
C18 C21 1.349(6)
C19 C20 1.360(7)
C20 C21 1.427(6)
C22 C30 1.383(7)
C22 C29 1.410(7)
C22 C31 1.523(8)
C23 C29 1.379(7)
C24 C26 1.378(6)
C25 C30 1.399(7)
C26 C28 1.405(6)
C27 C28 1.385(7)
